data_4518056
loop_
_publ_author_name
'Dang, Hang T.'
'Haug, Graham C.'
'Nguyen, Vu T.'
'Vuong, Ngan T. H.'
'Nguyen, Viet D.'
'Arman, Hadi D.'
'Larionov, Oleg V.'

_publ_section_title
;
 Acridine Photocatalysis: Insights into the Mechanism and Development of a
 Dual-Catalytic Direct Decarboxylative Conjugate Addition
;
_journal_issue 19
_journal_name_full 'ACS Catalysis'
_journal_page_first 11448
_journal_page_last 11457
_journal_paper_doi 10.1021/acscatal.0c03440
_journal_volume 10
_journal_year 2020
_chemical_formula_moiety 'C20 H24 O5 S2'
_chemical_formula_sum 'C20 H24 O5 S2'
_chemical_formula_weight 408.51
_space_group_crystal_system orthorhombic
_space_group_IT_number 61
_space_group_name_Hall '-P 2ac 2ab'
_space_group_name_H-M_alt 'P b c a'
_atom_sites_solution_hydrogens geom
_audit_creation_date 2020-06-12
_audit_creation_method
;
Olex2 1.3
(compiled 2020.02.04 svn.rd84adfe8 for OlexSys, GUI svn.r6032)
;
_cell_angle_alpha 90
_cell_angle_beta 90
_cell_angle_gamma 90
_cell_formula_units_Z 8
_cell_length_a 13.16970(10)
_cell_length_b 8.54580(10)
_cell_length_c 33.8861(3)
_cell_measurement_reflns_used 12020
_cell_measurement_temperature 100.00(10)
_cell_measurement_theta_max 75.8520
_cell_measurement_theta_min 2.6040
_cell_volume 3813.73(6)
_computing_cell_refinement 'CrysAlisPro 1.171.40.63a (Rigaku OD, 2019)'
_computing_data_collection 'CrysAlisPro 1.171.40.63a (Rigaku OD, 2019)'
_computing_data_reduction 'CrysAlisPro 1.171.40.63a (Rigaku OD, 2019)'
_computing_molecular_graphics 'Olex2 1.3 (Dolomanov et al., 2009)'
_computing_publication_material 'Olex2 1.3 (Dolomanov et al., 2009)'
_computing_structure_refinement 'SHELXL 2014/7 (Sheldrick, 2015)'
_computing_structure_solution 'SHELXT 2018/2 (Sheldrick, 2018)'
_diffrn_ambient_environment N~2~
_diffrn_ambient_temperature 100.00(10)
_diffrn_detector 'Hybrid Pixel Array Detector'
_diffrn_detector_area_resol_mean 10.0000
_diffrn_detector_type HyPix
_diffrn_measured_fraction_theta_full 0.998
_diffrn_measured_fraction_theta_max 0.949
_diffrn_measurement_details
;
List of Runs (angles in degrees, time in seconds):

  # Type    Start    End  Width  t~exp~   \w     \q     \k     \f   Frames
--------------------------------------------------------------------------
  1  \w     83.00 120.00   0.50    0.28    --   46.87  57.00 120.00   74
  2  \w     34.00  89.00   0.50    1.14    --  106.69 -72.00 162.00  110
  3  \w     34.00 109.00   0.50    1.14    --  106.69 -79.00  47.00  150
  4  \w     42.00  69.00   0.50    1.14    --  106.69 -61.00  90.00   54
  5  \w     37.00  70.00   0.50    1.14    --  106.69 -61.00 -30.00   66
  6  \w     70.00 108.00   0.50    1.14    --  106.69-125.00-180.00   76
  7  \w     34.00  65.00   0.50    1.14    --  106.69-125.00-180.00   62
  8  \w   -120.00 -83.00   0.50    0.28    --  -46.87 -57.00   0.00   74
  9  \w   -120.00 -83.00   0.50    0.28    --  -46.87 -57.00  60.00   74
 10  \w   -120.00 -83.00   0.50    0.28    --  -46.87 -57.00 120.00   74
 11  \w   -120.00 -87.00   0.50    0.28    --  -46.87-125.00 150.00   66
 12  \w   -120.00 -87.00   0.50    0.28    --  -46.87-125.00 -30.00   66
 13  \w   -160.00 -67.00   0.50    1.14    --  -88.50 -70.00 -73.00  186
 14  \w    -51.00 -26.00   0.50    1.14    --  -88.50  45.00 -90.00   50
 15  \w    -65.00 -19.00   0.50    1.14    --  -88.50  61.00 -90.00   92
 16  \w    -89.00 -15.00   0.50    1.14    --  -88.50  72.00 -67.00  148
 17  \w    107.00 150.00   0.50    1.14    --  106.69 125.00-150.00   86
;
_diffrn_measurement_device 'four-circle diffractometer'
_diffrn_measurement_device_type 'XtaLAB Synergy, Dualflex, HyPix'
_diffrn_measurement_method '\w scans'
_diffrn_orient_matrix_type 'CrysAlisPro convention (1999,Acta A55,543-557)'
_diffrn_orient_matrix_UB_11 0.0638436000
_diffrn_orient_matrix_UB_12 -0.1413680000
_diffrn_orient_matrix_UB_13 0.0134087000
_diffrn_orient_matrix_UB_21 0.0693371000
_diffrn_orient_matrix_UB_22 0.0201697000
_diffrn_orient_matrix_UB_23 -0.0362848000
_diffrn_orient_matrix_UB_31 0.0693021000
_diffrn_orient_matrix_UB_32 0.1100582000
_diffrn_orient_matrix_UB_33 0.0238679000
_diffrn_radiation_monochromator mirror
_diffrn_radiation_probe x-ray
_diffrn_radiation_type 'Cu K\a'
_diffrn_radiation_wavelength 1.54184
_diffrn_reflns_av_R_equivalents 0.0394
_diffrn_reflns_av_unetI/netI 0.0295
_diffrn_reflns_Laue_measured_fraction_full 0.998
_diffrn_reflns_Laue_measured_fraction_max 0.949
_diffrn_reflns_limit_h_max 16
_diffrn_reflns_limit_h_min -12
_diffrn_reflns_limit_k_max 10
_diffrn_reflns_limit_k_min -7
_diffrn_reflns_limit_l_max 40
_diffrn_reflns_limit_l_min -40
_diffrn_reflns_number 19244
_diffrn_reflns_point_group_measured_fraction_full 0.998
_diffrn_reflns_point_group_measured_fraction_max 0.949
_diffrn_reflns_theta_full 67.684
_diffrn_reflns_theta_max 76.389
_diffrn_reflns_theta_min 2.608
_diffrn_source 'micro-focus sealed X-ray tube'
_diffrn_source_type 'PhotonJet (Cu) X-ray Source'
_exptl_absorpt_coefficient_mu 2.784
_exptl_absorpt_correction_T_max 1.000
_exptl_absorpt_correction_T_min 0.837
_exptl_absorpt_correction_type gaussian
_exptl_absorpt_process_details
;
CrysAlisPro 1.171.40.63a (Rigaku Oxford Diffraction, 2019)
Numerical absorption correction based on gaussian integration over
			a multifaceted crystal model
Empirical absorption correction using spherical harmonics,
 implemented in SCALE3 ABSPACK scaling algorithm.
;
_exptl_crystal_colour 'clear colourless'
_exptl_crystal_colour_lustre clear
_exptl_crystal_colour_primary colourless
_exptl_crystal_density_diffrn 1.423
_exptl_crystal_description plate
_exptl_crystal_F_000 1728
_exptl_crystal_size_max 0.108
_exptl_crystal_size_mid 0.062
_exptl_crystal_size_min 0.024
_refine_diff_density_max 0.329
_refine_diff_density_min -0.403
_refine_diff_density_rms 0.050
_refine_ls_extinction_coef 0.00020(5)
_refine_ls_extinction_expression Fc^*^=kFc[1+0.001xFc^2^\l^3^/sin(2\q)]^-1/4^
_refine_ls_extinction_method 'SHELXL-2014/7 (Sheldrick 2014'
_refine_ls_goodness_of_fit_ref 1.058
_refine_ls_hydrogen_treatment constr
_refine_ls_matrix_type full
_refine_ls_number_parameters 246
_refine_ls_number_reflns 3799
_refine_ls_number_restraints 0
_refine_ls_restrained_S_all 1.058
_refine_ls_R_factor_all 0.0338
_refine_ls_R_factor_gt 0.0307
_refine_ls_shift/su_max 0.001
_refine_ls_shift/su_mean 0.000
_refine_ls_structure_factor_coef Fsqd
_refine_ls_weighting_details 'w=1/[\s^2^(Fo^2^)+(0.0282P)^2^+2.8094P] where P=(Fo^2^+2Fc^2^)/3'
_refine_ls_weighting_scheme calc
_refine_ls_wR_factor_gt 0.0749
_refine_ls_wR_factor_ref 0.0767
_reflns_Friedel_coverage 0.000
_reflns_number_gt 3474
_reflns_number_total 3799
_reflns_threshold_expression 'I > 2\s(I)'
_cod_data_source_file cs0c03440_si_002.cif
_cod_data_source_block hpd118
_cod_depositor_comments 'Adding full bibliography for 4518056--4518062.cif.'
_cod_database_code 4518056
_shelx_shelxl_version_number 2014/7
_chemical_oxdiff_formula 'C H O S'
_chemical_oxdiff_usercomment HO223-3
_shelx_space_group_comment
;
The symmetry employed for this shelxl refinement is uniquely defined
by the following loop, which should always be used as a source of
symmetry information in preference to the above space-group names.
They are only intended as comments.
;
_reflns_odcompleteness_completeness 99.97
_reflns_odcompleteness_iscentric 1
_reflns_odcompleteness_theta 66.97
_olex2_refinement_description
;
1. Fixed Uiso
 At 1.2 times of:
  All C(H) groups, All C(H,H) groups
 At 1.5 times of:
  All C(H,H,H) groups
2.a Ternary CH refined with riding coordinates:
 C1(H1)
2.b Secondary CH2 refined with riding coordinates:
 C14(H14A,H14B), C16(H16A,H16B), C17(H17A,H17B), C19(H19A,H19B), C18(H18A,H18B)
2.c Aromatic/amide H refined with riding coordinates:
 C13(H13), C9(H9), C11(H11), C3(H3), C7(H7), C10(H10), C12(H12), C4(H4),
 C5(H5), C6(H6)
2.d Idealised Me refined as rotating group:
 C20(H20A,H20B,H20C)
;
_olex2_exptl_crystal_mounting_method 'nylon loop'
_olex2_submission_special_instructions 'No special instructions were received'
_oxdiff_exptl_absorpt_empirical_details
;
Empirical correction (ABSPACK) includes:
- Absorption correction using spherical harmonics
- Frame scaling
;
_oxdiff_exptl_absorpt_empirical_full_max 1.219
_oxdiff_exptl_absorpt_empirical_full_min 0.853

loop_
_space_group_symop_operation_xyz
'x, y, z'
'-x+1/2, -y, z+1/2'
'-x, y+1/2, -z+1/2'
'x+1/2, -y+1/2, -z'
'-x, -y, -z'
'x-1/2, y, -z-1/2'
'x, -y-1/2, z-1/2'
'-x-1/2, y-1/2, z'

loop_
_atom_site_label
_atom_site_type_symbol
_atom_site_fract_x
_atom_site_fract_y
_atom_site_fract_z
_atom_site_U_iso_or_equiv
_atom_site_adp_type
_atom_site_occupancy
_atom_site_site_symmetry_order
_atom_site_calc_flag
_atom_site_refinement_flags_posn
_atom_site_refinement_flags_adp
_atom_site_refinement_flags_occupancy
_atom_site_disorder_assembly
_atom_site_disorder_group
S2 S 0.53690(3) 0.60069(4) 0.67697(2) 0.01440(10) Uani 1 1 d . . . . .
S1 S 0.57841(3) 0.84159(4) 0.61241(2) 0.01335(10) Uani 1 1 d . . . . .
O1 O 0.60342(8) 0.84337(12) 0.57108(3) 0.0172(2) Uani 1 1 d . . . . .
O3 O 0.44025(8) 0.67581(13) 0.68318(3) 0.0186(2) Uani 1 1 d . . . . .
O2 O 0.64539(8) 0.91724(12) 0.64005(3) 0.0186(2) Uani 1 1 d . . . . .
O4 O 0.54287(9) 0.43404(13) 0.68239(3) 0.0198(2) Uani 1 1 d . . . . .
O5 O 0.60207(10) 0.30035(14) 0.49352(3) 0.0257(3) Uani 1 1 d . . . . .
C13 C 0.73070(12) 0.64991(18) 0.70249(5) 0.0172(3) Uani 1 1 d . . . . .
H13 H 0.7504 0.5795 0.6830 0.021 Uiso 1 1 calc R U . . .
C15 C 0.56667(12) 0.40574(17) 0.57491(4) 0.0156(3) Uani 1 1 d . . . . .
C1 C 0.57481(11) 0.63545(17) 0.62607(4) 0.0142(3) Uani 1 1 d . . . . .
H1 H 0.6446 0.5966 0.6236 0.017 Uiso 1 1 calc R U . . .
C9 C 0.59737(12) 0.79420(18) 0.73637(4) 0.0179(3) Uani 1 1 d . . . . .
H9 H 0.5292 0.8207 0.7390 0.022 Uiso 1 1 calc R U . . .
C8 C 0.62885(11) 0.69057(17) 0.70715(4) 0.0149(3) Uani 1 1 d . . . . .
C11 C 0.77128(12) 0.81884(18) 0.75693(5) 0.0196(3) Uani 1 1 d . . . . .
H11 H 0.8195 0.8622 0.7737 0.024 Uiso 1 1 calc R U . . .
C2 C 0.45613(11) 0.92326(17) 0.61817(5) 0.0153(3) Uani 1 1 d . . . . .
C14 C 0.50933(11) 0.53369(17) 0.59825(4) 0.0153(3) Uani 1 1 d . . . . .
H14A H 0.4758 0.6022 0.5795 0.018 Uiso 1 1 calc R U . . .
H14B H 0.4568 0.4835 0.6138 0.018 Uiso 1 1 calc R U . . .
C16 C 0.64572(12) 0.47956(18) 0.54696(5) 0.0181(3) Uani 1 1 d . . . . .
H16A H 0.6154 0.5683 0.5336 0.022 Uiso 1 1 calc R U . . .
H16B H 0.7027 0.5177 0.5624 0.022 Uiso 1 1 calc R U . . .
C3 C 0.38491(12) 0.90885(18) 0.58815(5) 0.0174(3) Uani 1 1 d . . . . .
H3 H 0.3997 0.8521 0.5655 0.021 Uiso 1 1 calc R U . . .
C7 C 0.43601(13) 1.00964(18) 0.65225(5) 0.0200(3) Uani 1 1 d . . . . .
H7 H 0.4846 1.0184 0.6721 0.024 Uiso 1 1 calc R U . . .
C10 C 0.66952(12) 0.85707(18) 0.76153(5) 0.0195(3) Uani 1 1 d . . . . .
H10 H 0.6498 0.9250 0.7815 0.023 Uiso 1 1 calc R U . . .
C12 C 0.80162(12) 0.71632(18) 0.72740(5) 0.0191(3) Uani 1 1 d . . . . .
H12 H 0.8700 0.6923 0.7244 0.023 Uiso 1 1 calc R U . . .
C17 C 0.68400(13) 0.3631(2) 0.51642(5) 0.0227(3) Uani 1 1 d . . . . .
H17A H 0.7320 0.4147 0.4990 0.027 Uiso 1 1 calc R U . . .
H17B H 0.7192 0.2784 0.5297 0.027 Uiso 1 1 calc R U . . .
C4 C 0.29097(13) 0.9812(2) 0.59275(5) 0.0232(3) Uani 1 1 d . . . . .
H4 H 0.2420 0.9716 0.5731 0.028 Uiso 1 1 calc R U . . .
C5 C 0.27013(13) 1.0673(2) 0.62640(5) 0.0255(4) Uani 1 1 d . . . . .
H5 H 0.2073 1.1156 0.6292 0.031 Uiso 1 1 calc R U . . .
C20 C 0.61685(12) 0.28874(18) 0.60318(5) 0.0188(3) Uani 1 1 d . . . . .
H20A H 0.6670 0.3417 0.6188 0.028 Uiso 1 1 calc R U . . .
H20B H 0.6488 0.2070 0.5882 0.028 Uiso 1 1 calc R U . . .
H20C H 0.5662 0.2443 0.6202 0.028 Uiso 1 1 calc R U . . .
C19 C 0.48626(13) 0.32287(18) 0.54932(5) 0.0202(3) Uani 1 1 d . . . . .
H19A H 0.4423 0.2614 0.5663 0.024 Uiso 1 1 calc R U . . .
H19B H 0.4447 0.4012 0.5363 0.024 Uiso 1 1 calc R U . . .
C6 C 0.34250(14) 1.0820(2) 0.65605(5) 0.0250(4) Uani 1 1 d . . . . .
H6 H 0.3280 1.1406 0.6785 0.030 Uiso 1 1 calc R U . . .
C18 C 0.53290(14) 0.21627(19) 0.51824(5) 0.0245(4) Uani 1 1 d . . . . .
H18A H 0.5686 0.1312 0.5312 0.029 Uiso 1 1 calc R U . . .
H18B H 0.4794 0.1714 0.5022 0.029 Uiso 1 1 calc R U . . .

loop_
_atom_site_aniso_label
_atom_site_aniso_U_11
_atom_site_aniso_U_22
_atom_site_aniso_U_33
_atom_site_aniso_U_23
_atom_site_aniso_U_13
_atom_site_aniso_U_12
S2 0.01282(18) 0.01566(18) 0.01470(19) 0.00091(13) 0.00098(13) -0.00061(13)
S1 0.01285(17) 0.01222(17) 0.01498(19) -0.00045(13) -0.00032(13) -0.00085(13)
O1 0.0187(5) 0.0169(5) 0.0159(5) 0.0011(4) 0.0027(4) -0.0005(4)
O3 0.0132(5) 0.0228(6) 0.0199(5) 0.0010(4) 0.0022(4) 0.0006(4)
O2 0.0187(5) 0.0155(5) 0.0217(6) -0.0014(4) -0.0054(4) -0.0029(4)
O4 0.0226(6) 0.0168(5) 0.0200(6) 0.0020(4) 0.0012(4) -0.0017(4)
O5 0.0358(7) 0.0241(6) 0.0173(6) -0.0052(5) -0.0040(5) 0.0033(5)
C13 0.0177(7) 0.0172(7) 0.0166(7) 0.0003(6) 0.0017(6) 0.0023(6)
C15 0.0174(7) 0.0116(7) 0.0178(7) -0.0009(6) -0.0019(6) -0.0003(6)
C1 0.0143(7) 0.0127(7) 0.0155(7) -0.0012(6) 0.0000(6) 0.0010(5)
C9 0.0168(7) 0.0204(7) 0.0166(7) 0.0016(6) 0.0015(6) 0.0025(6)
C8 0.0155(7) 0.0155(7) 0.0138(7) 0.0020(6) -0.0002(6) -0.0004(6)
C11 0.0217(8) 0.0185(7) 0.0187(8) 0.0024(6) -0.0041(6) -0.0017(6)
C2 0.0162(7) 0.0117(7) 0.0180(7) 0.0011(6) 0.0013(6) -0.0003(5)
C14 0.0134(7) 0.0144(7) 0.0182(8) -0.0005(6) -0.0027(6) -0.0010(6)
C16 0.0207(8) 0.0173(7) 0.0162(7) -0.0008(6) 0.0001(6) 0.0008(6)
C3 0.0172(7) 0.0163(7) 0.0188(7) -0.0006(6) -0.0005(6) -0.0002(6)
C7 0.0246(8) 0.0170(7) 0.0183(8) -0.0012(6) 0.0003(6) 0.0008(6)
C10 0.0239(8) 0.0188(7) 0.0159(7) -0.0011(6) 0.0010(6) 0.0011(6)
C12 0.0149(7) 0.0193(7) 0.0230(8) 0.0038(6) -0.0009(6) 0.0014(6)
C17 0.0261(8) 0.0229(8) 0.0191(8) -0.0021(6) 0.0011(7) 0.0030(7)
C4 0.0174(8) 0.0235(8) 0.0286(9) 0.0022(7) -0.0029(7) 0.0003(6)
C5 0.0182(8) 0.0227(8) 0.0355(10) 0.0032(7) 0.0054(7) 0.0052(6)
C20 0.0218(8) 0.0154(7) 0.0192(7) -0.0007(6) -0.0025(6) 0.0022(6)
C19 0.0211(8) 0.0174(7) 0.0222(8) -0.0014(6) -0.0052(6) -0.0010(6)
C6 0.0292(9) 0.0213(8) 0.0246(9) -0.0031(7) 0.0086(7) 0.0043(7)
C18 0.0323(9) 0.0176(8) 0.0235(8) -0.0045(7) -0.0081(7) 0.0002(7)

loop_
_atom_type_symbol
_atom_type_description
_atom_type_scat_dispersion_real
_atom_type_scat_dispersion_imag
_atom_type_scat_source
C C 0.0181 0.0091 'International Tables Vol C Tables 4.2.6.8 and 6.1.1.4'
H H 0.0000 0.0000 'International Tables Vol C Tables 4.2.6.8 and 6.1.1.4'
O O 0.0492 0.0322 'International Tables Vol C Tables 4.2.6.8 and 6.1.1.4'
S S 0.3331 0.5567 'International Tables Vol C Tables 4.2.6.8 and 6.1.1.4'

loop_
_exptl_crystal_face_index_h
_exptl_crystal_face_index_k
_exptl_crystal_face_index_l
_exptl_crystal_face_perp_dist
1 3 18 0.0193
-7 -3 -4 0.0335
6 -1 -16 0.0300
-5 4 -7 0.0168
-6 -3 -12 0.0320
5 -4 7 0.0075

loop_
_geom_angle_atom_site_label_1
_geom_angle_atom_site_label_2
_geom_angle_atom_site_label_3
_geom_angle
_geom_angle_site_symmetry_1
_geom_angle_site_symmetry_3
_geom_angle_publ_flag
O3 S2 C1 107.94(7) . . ?
O3 S2 C8 109.15(7) . . ?
O4 S2 O3 118.08(7) . . ?
O4 S2 C1 105.54(7) . . ?
O4 S2 C8 108.66(7) . . ?
C8 S2 C1 106.89(7) . . ?
O1 S1 O2 119.23(7) . . ?
O1 S1 C1 105.27(7) . . ?
O1 S1 C2 108.19(7) . . ?
O2 S1 C1 106.54(7) . . ?
O2 S1 C2 108.02(7) . . ?
C2 S1 C1 109.29(7) . . ?
C18 O5 C17 110.50(12) . . ?
C8 C13 H13 120.7 . . ?
C12 C13 H13 120.7 . . ?
C12 C13 C8 118.61(14) . . ?
C16 C15 C14 110.76(12) . . ?
C20 C15 C14 110.60(13) . . ?
C20 C15 C16 111.05(13) . . ?
C20 C15 C19 110.36(12) . . ?
C19 C15 C14 106.09(12) . . ?
C19 C15 C16 107.84(13) . . ?
S2 C1 S1 113.93(8) . . ?
S2 C1 H1 106.3 . . ?
S1 C1 H1 106.3 . . ?
C14 C1 S2 109.46(10) . . ?
C14 C1 S1 113.80(10) . . ?
C14 C1 H1 106.3 . . ?
C8 C9 H9 120.6 . . ?
C10 C9 H9 120.6 . . ?
C10 C9 C8 118.72(14) . . ?
C13 C8 S2 119.13(12) . . ?
C9 C8 S2 119.08(12) . . ?
C9 C8 C13 121.71(14) . . ?
C10 C11 H11 119.8 . . ?
C10 C11 C12 120.48(15) . . ?
C12 C11 H11 119.8 . . ?
C3 C2 S1 119.99(12) . . ?
C3 C2 C7 121.63(15) . . ?
C7 C2 S1 118.26(12) . . ?
C15 C14 H14A 108.3 . . ?
C15 C14 H14B 108.3 . . ?
C1 C14 C15 115.93(12) . . ?
C1 C14 H14A 108.3 . . ?
C1 C14 H14B 108.3 . . ?
H14A C14 H14B 107.4 . . ?
C15 C16 H16A 109.2 . . ?
C15 C16 H16B 109.2 . . ?
H16A C16 H16B 107.9 . . ?
C17 C16 C15 111.95(13) . . ?
C17 C16 H16A 109.2 . . ?
C17 C16 H16B 109.2 . . ?
C2 C3 H3 120.7 . . ?
C2 C3 C4 118.61(15) . . ?
C4 C3 H3 120.7 . . ?
C2 C7 H7 120.6 . . ?
C6 C7 C2 118.81(16) . . ?
C6 C7 H7 120.6 . . ?
C9 C10 C11 120.12(15) . . ?
C9 C10 H10 119.9 . . ?
C11 C10 H10 119.9 . . ?
C13 C12 C11 120.34(14) . . ?
C13 C12 H12 119.8 . . ?
C11 C12 H12 119.8 . . ?
O5 C17 C16 111.32(13) . . ?
O5 C17 H17A 109.4 . . ?
O5 C17 H17B 109.4 . . ?
C16 C17 H17A 109.4 . . ?
C16 C17 H17B 109.4 . . ?
H17A C17 H17B 108.0 . . ?
C3 C4 H4 119.8 . . ?
C5 C4 C3 120.30(16) . . ?
C5 C4 H4 119.8 . . ?
C4 C5 H5 119.8 . . ?
C4 C5 C6 120.48(15) . . ?
C6 C5 H5 119.8 . . ?
C15 C20 H20A 109.5 . . ?
C15 C20 H20B 109.5 . . ?
C15 C20 H20C 109.5 . . ?
H20A C20 H20B 109.5 . . ?
H20A C20 H20C 109.5 . . ?
H20B C20 H20C 109.5 . . ?
C15 C19 H19A 109.0 . . ?
C15 C19 H19B 109.0 . . ?
H19A C19 H19B 107.8 . . ?
C18 C19 C15 112.77(14) . . ?
C18 C19 H19A 109.0 . . ?
C18 C19 H19B 109.0 . . ?
C7 C6 C5 120.16(15) . . ?
C7 C6 H6 119.9 . . ?
C5 C6 H6 119.9 . . ?
O5 C18 C19 111.19(13) . . ?
O5 C18 H18A 109.4 . . ?
O5 C18 H18B 109.4 . . ?
C19 C18 H18A 109.4 . . ?
C19 C18 H18B 109.4 . . ?
H18A C18 H18B 108.0 . . ?

loop_
_geom_bond_atom_site_label_1
_geom_bond_atom_site_label_2
_geom_bond_distance
_geom_bond_site_symmetry_2
_geom_bond_publ_flag
S2 O3 1.4410(11) . ?
S2 O4 1.4381(11) . ?
S2 C1 1.8200(15) . ?
S2 C8 1.7614(15) . ?
S1 O1 1.4387(11) . ?
S1 O2 1.4399(11) . ?
S1 C1 1.8221(15) . ?
S1 C2 1.7659(15) . ?
O5 C17 1.433(2) . ?
O5 C18 1.431(2) . ?
C13 H13 0.9300 . ?
C13 C8 1.395(2) . ?
C13 C12 1.381(2) . ?
C15 C14 1.546(2) . ?
C15 C16 1.542(2) . ?
C15 C20 1.534(2) . ?
C15 C19 1.541(2) . ?
C1 H1 0.9800 . ?
C1 C14 1.546(2) . ?
C9 H9 0.9300 . ?
C9 C8 1.392(2) . ?
C9 C10 1.385(2) . ?
C11 H11 0.9300 . ?
C11 C10 1.388(2) . ?
C11 C12 1.389(2) . ?
C2 C3 1.389(2) . ?
C2 C7 1.396(2) . ?
C14 H14A 0.9700 . ?
C14 H14B 0.9700 . ?
C16 H16A 0.9700 . ?
C16 H16B 0.9700 . ?
C16 C17 1.522(2) . ?
C3 H3 0.9300 . ?
C3 C4 1.392(2) . ?
C7 H7 0.9300 . ?
C7 C6 1.384(2) . ?
C10 H10 0.9300 . ?
C12 H12 0.9300 . ?
C17 H17A 0.9700 . ?
C17 H17B 0.9700 . ?
C4 H4 0.9300 . ?
C4 C5 1.384(3) . ?
C5 H5 0.9300 . ?
C5 C6 1.391(3) . ?
C20 H20A 0.9600 . ?
C20 H20B 0.9600 . ?
C20 H20C 0.9600 . ?
C19 H19A 0.9700 . ?
C19 H19B 0.9700 . ?
C19 C18 1.522(2) . ?
C6 H6 0.9300 . ?
C18 H18A 0.9700 . ?
C18 H18B 0.9700 . ?

loop_
_geom_torsion_atom_site_label_1
_geom_torsion_atom_site_label_2
_geom_torsion_atom_site_label_3
_geom_torsion_atom_site_label_4
_geom_torsion
_geom_torsion_site_symmetry_1
_geom_torsion_site_symmetry_2
_geom_torsion_site_symmetry_3
_geom_torsion_site_symmetry_4
_geom_torsion_publ_flag
S2 C1 C14 C15 -114.94(12) . . . . ?
S1 C1 C14 C15 116.30(12) . . . . ?
S1 C2 C3 C4 -176.82(12) . . . . ?
S1 C2 C7 C6 176.22(12) . . . . ?
O1 S1 C1 S2 -176.54(8) . . . . ?
O1 S1 C1 C14 -50.09(12) . . . . ?
O1 S1 C2 C3 29.91(14) . . . . ?
O1 S1 C2 C7 -146.20(12) . . . . ?
O3 S2 C1 S1 55.25(10) . . . . ?
O3 S2 C1 C14 -73.44(11) . . . . ?
O3 S2 C8 C13 -172.13(12) . . . . ?
O3 S2 C8 C9 11.16(14) . . . . ?
O2 S1 C1 S2 55.94(10) . . . . ?
O2 S1 C1 C14 -177.61(10) . . . . ?
O2 S1 C2 C3 160.25(12) . . . . ?
O2 S1 C2 C7 -15.86(14) . . . . ?
O4 S2 C1 S1 -177.62(8) . . . . ?
O4 S2 C1 C14 53.69(11) . . . . ?
O4 S2 C8 C13 57.83(14) . . . . ?
O4 S2 C8 C9 -118.88(12) . . . . ?
C15 C16 C17 O5 57.46(17) . . . . ?
C15 C19 C18 O5 -56.16(18) . . . . ?
C1 S2 C8 C13 -55.62(14) . . . . ?
C1 S2 C8 C9 127.66(12) . . . . ?
C1 S1 C2 C3 -84.22(14) . . . . ?
C1 S1 C2 C7 99.68(13) . . . . ?
C8 S2 C1 S1 -62.05(10) . . . . ?
C8 S2 C1 C14 169.26(10) . . . . ?
C8 C13 C12 C11 1.3(2) . . . . ?
C8 C9 C10 C11 1.2(2) . . . . ?
C2 S1 C1 S2 -60.53(10) . . . . ?
C2 S1 C1 C14 65.92(12) . . . . ?
C2 C3 C4 C5 0.9(2) . . . . ?
C2 C7 C6 C5 0.4(2) . . . . ?
C14 C15 C16 C17 -165.46(13) . . . . ?
C14 C15 C19 C18 168.11(13) . . . . ?
C16 C15 C14 C1 -62.58(17) . . . . ?
C16 C15 C19 C18 49.41(17) . . . . ?
C3 C2 C7 C6 0.2(2) . . . . ?
C3 C4 C5 C6 -0.3(3) . . . . ?
C7 C2 C3 C4 -0.9(2) . . . . ?
C10 C9 C8 S2 176.13(12) . . . . ?
C10 C9 C8 C13 -0.5(2) . . . . ?
C10 C11 C12 C13 -0.7(2) . . . . ?
C12 C13 C8 S2 -177.37(12) . . . . ?
C12 C13 C8 C9 -0.7(2) . . . . ?
C12 C11 C10 C9 -0.6(2) . . . . ?
C17 O5 C18 C19 61.14(17) . . . . ?
C4 C5 C6 C7 -0.4(3) . . . . ?
C20 C15 C14 C1 60.98(17) . . . . ?
C20 C15 C16 C17 71.24(16) . . . . ?
C20 C15 C19 C18 -72.05(17) . . . . ?
C19 C15 C14 C1 -179.34(13) . . . . ?
C19 C15 C16 C17 -49.79(16) . . . . ?
C18 O5 C17 C16 -62.12(17) . . . . ?

loop_
_exptl_oxdiff_crystal_face_indexfrac_h
_exptl_oxdiff_crystal_face_indexfrac_k
_exptl_oxdiff_crystal_face_indexfrac_l
_exptl_oxdiff_crystal_face_x
_exptl_oxdiff_crystal_face_y
_exptl_oxdiff_crystal_face_z
1.4373 3.1562 17.7136 -0.1169 -0.4794 0.8698
-7.1872 -2.8676 -3.5492 -0.1011 -0.4274 -0.8984
5.7307 -0.5945 -16.1368 0.2335 0.9709 -0.0534
-4.5773 4.3334 -7.0682 -0.9996 0.0265 -0.0090
-5.5370 -2.8963 -12.2203 -0.1079 0.0011 -0.9942
4.5773 -4.3334 7.0682 0.9996 -0.0265 0.0090
